data_7025062
loop_
_publ_author_name
'Farr\`as, Pau'
'Teixidor, Francesc'
'Sillanp\"a\"a, Reijo'
'Vi\~nas, Clara'

_publ_section_title
;
 A convenient synthetic route to useful monobranched polyethoxylated
 halogen terminated [3,3-Co(1,2-C(2)B(9)H(11))(2)](-) synthons.
;
_journal_issue 7
_journal_name_full 'Dalton transactions (Cambridge, England : 2003)'
_journal_page_first 1716
_journal_page_last 1718
_journal_paper_doi 10.1039/b924798j
_journal_volume 39
_journal_year 2010
_chemical_compound_source 'synthesis as described'
_chemical_formula_moiety 'C8 H29 B18 Co I O2, C4 H12 N'
_chemical_formula_sum 'C12 H41 B18 Co I N O2'
_chemical_formula_weight 611.87
_chemical_name_systematic
;
?
;
_space_group_IT_number 14
_symmetry_cell_setting monoclinic
_symmetry_Int_Tables_number 14
_symmetry_space_group_name_Hall '-P 2yn'
_symmetry_space_group_name_H-M 'P 1 21/n 1'
_atom_sites_solution_hydrogens geom
_atom_sites_solution_primary direct
_atom_sites_solution_secondary difmap
_audit_conform_dict_location ftp://ftp.iucr.org/pub/cif_core.dic
_audit_conform_dict_name cif_core.dic
_audit_conform_dict_version 2.3
_audit_creation_date 2008-09-11T09:24:37-00:00
_audit_creation_method 'WinGX routine CIF_UPDATE'
_cell_angle_alpha 90
_cell_angle_beta 90.290(2)
_cell_angle_gamma 90
_cell_formula_units_Z 4
_cell_length_a 13.3105(2)
_cell_length_b 13.7168(3)
_cell_length_c 15.1793(4)
_cell_measurement_reflns_used 22982
_cell_measurement_temperature 173(2)
_cell_measurement_theta_max 28.283
_cell_measurement_theta_min 0.407
_cell_measurement_wavelength 0.71073
_cell_volume 2771.36(10)
_computing_cell_refinement 'HKL Scalepack (Otwinowski & Minor 1997)'
_computing_data_collection 'Collect (Bruker AXS BV, 1997-2004)'
_computing_data_reduction 'HKL Denzo and Scalepack (Otwinowski & Minor 1997)'
_computing_molecular_graphics 'Ortep-3 for Windows (Farrugia, 1997)'
_computing_publication_material 'WinGX publication routines (Farrugia, 1999)'
_computing_structure_refinement 'SHELXL-97 (Sheldrick, 1997)'
_computing_structure_solution 'SHELXS-86 (Sheldrick, 1986)'
_diffrn_ambient_temperature 173(2)
_diffrn_detector 'CCD plate'
_diffrn_detector_area_resol_mean 9
_diffrn_measured_fraction_theta_full 0.979
_diffrn_measured_fraction_theta_max 0.979
_diffrn_measurement_device '95mm CCD camera on \k-goniostat'
_diffrn_measurement_device_type KappaCCD
_diffrn_measurement_method 'CCD rotation images, thick slices'
_diffrn_radiation_monochromator 'horizonally mounted graphite crystal'
_diffrn_radiation_probe x-ray
_diffrn_radiation_type MoK\a
_diffrn_radiation_wavelength 0.71073
_diffrn_reflns_av_R_equivalents 0.0391
_diffrn_reflns_av_unetI/netI 0.0408
_diffrn_reflns_limit_h_max 17
_diffrn_reflns_limit_h_min -15
_diffrn_reflns_limit_k_max 12
_diffrn_reflns_limit_k_min -17
_diffrn_reflns_limit_l_max 19
_diffrn_reflns_limit_l_min -18
_diffrn_reflns_number 24021
_diffrn_reflns_theta_full 27
_diffrn_reflns_theta_max 27
_diffrn_reflns_theta_min 2
_diffrn_source 'Enraf Nonius FR590'
_exptl_absorpt_coefficient_mu 1.747
_exptl_absorpt_correction_T_max 0.707
_exptl_absorpt_correction_T_min 0.597
_exptl_absorpt_correction_type multi-scan
_exptl_absorpt_process_details '(SADABS; Sheldrick, 2002)'
_exptl_crystal_colour yellow
_exptl_crystal_density_diffrn 1.466
_exptl_crystal_density_method 'not measured'
_exptl_crystal_description prism
_exptl_crystal_F_000 1224
_exptl_crystal_size_max 0.34
_exptl_crystal_size_mid 0.24
_exptl_crystal_size_min 0.2
_refine_diff_density_max 0.604
_refine_diff_density_min -0.96
_refine_diff_density_rms 0.089
_refine_ls_extinction_method none
_refine_ls_goodness_of_fit_ref 1.025
_refine_ls_hydrogen_treatment constr
_refine_ls_matrix_type full
_refine_ls_number_parameters 320
_refine_ls_number_reflns 5922
_refine_ls_number_restraints 0
_refine_ls_restrained_S_all 1.025
_refine_ls_R_factor_all 0.0539
_refine_ls_R_factor_gt 0.0394
_refine_ls_shift/su_max 0.001
_refine_ls_shift/su_mean 0
_refine_ls_structure_factor_coef Fsqd
_refine_ls_weighting_details 'calc w=1/[\s^2^(Fo^2^)+(0.0362P)^2^+5.0746P] where P=(Fo^2^+2Fc^2^)/3'
_refine_ls_weighting_scheme calc
_refine_ls_wR_factor_gt 0.0896
_refine_ls_wR_factor_ref 0.0954
_reflns_number_gt 4813
_reflns_number_total 5922
_reflns_threshold_expression >2sigma(I)
_cod_data_source_file b924798j.txt
_cod_data_source_block pf591
_cod_original_sg_symbol_H-M 'P 21/n'
_cod_database_code 7025062

loop_
_symmetry_equiv_pos_as_xyz
'x, y, z'
'-x+1/2, y+1/2, -z+1/2'
'-x, -y, -z'
'x-1/2, -y-1/2, z-1/2'

loop_
_atom_site_label
_atom_site_type_symbol
_atom_site_fract_x
_atom_site_fract_y
_atom_site_fract_z
_atom_site_U_iso_or_equiv
_atom_site_adp_type
_atom_site_occupancy
_atom_site_symmetry_multiplicity
_atom_site_calc_flag
_atom_site_refinement_flags
I I 0.690274(19) -0.172033(19) 0.629163(18) 0.04411(10) Uani 1 1 d .
Co3 Co 0.78001(3) 0.31512(3) 0.21215(2) 0.01520(10) Uani 1 1 d .
O1 O 0.70513(16) 0.24284(15) 0.39355(14) 0.0232(5) Uani 1 1 d .
O2 O 0.76534(16) 0.02464(15) 0.51448(14) 0.0241(5) Uani 1 1 d .
N N 0.7360(2) 0.4765(2) 0.57169(17) 0.0257(6) Uani 1 1 d .
C1' C 0.8905(2) 0.3555(2) 0.1250(2) 0.0219(6) Uani 1 1 d .
H1' H 0.852 0.3796 0.063 0.026 Uiso 1 1 calc R
C1 C 0.6634(2) 0.3935(2) 0.1608(2) 0.0196(6) Uani 1 1 d .
H1 H 0.6969 0.4563 0.124 0.023 Uiso 1 1 calc R
C2' C 0.8881(2) 0.4213(2) 0.2124(2) 0.0203(6) Uani 1 1 d .
H2' H 0.8477 0.493 0.2132 0.024 Uiso 1 1 calc R
C2 C 0.6700(2) 0.2829(2) 0.12355(19) 0.0198(6) Uani 1 1 d .
H2 H 0.7081 0.266 0.0597 0.024 Uiso 1 1 calc R
C13 C 0.7005(2) 0.1424(2) 0.4160(2) 0.0250(7) Uani 1 1 d .
H13A H 0.7259 0.1023 0.3668 0.03 Uiso 1 1 calc R
H13B H 0.6301 0.1233 0.4277 0.03 Uiso 1 1 calc R
C14 C 0.7631(3) 0.1265(2) 0.4959(2) 0.0262(7) Uani 1 1 d .
H14A H 0.8321 0.1508 0.4858 0.031 Uiso 1 1 calc R
H14B H 0.7344 0.1625 0.5464 0.031 Uiso 1 1 calc R
C15 C 0.8170(3) 0.0070(3) 0.5948(2) 0.0348(8) Uani 1 1 d .
H15A H 0.7789 0.0359 0.6442 0.042 Uiso 1 1 calc R
H15B H 0.8839 0.0386 0.593 0.042 Uiso 1 1 calc R
C16 C 0.8294(2) -0.0999(2) 0.6097(2) 0.0270(7) Uani 1 1 d .
H16A H 0.8728 -0.1103 0.662 0.032 Uiso 1 1 calc R
H16B H 0.8636 -0.1289 0.5582 0.032 Uiso 1 1 calc R
C17 C 0.8073(3) 0.5390(3) 0.5203(3) 0.0413(9) Uani 1 1 d .
H17A H 0.7765 0.6027 0.5093 0.062 Uiso 1 1 calc R
H17B H 0.8224 0.5073 0.4641 0.062 Uiso 1 1 calc R
H17C H 0.8696 0.5477 0.5541 0.062 Uiso 1 1 calc R
C18 C 0.7832(4) 0.3813(3) 0.5898(4) 0.0597(13) Uani 1 1 d .
H18A H 0.8433 0.3908 0.6264 0.09 Uiso 1 1 calc R
H18B H 0.802 0.3503 0.5341 0.09 Uiso 1 1 calc R
H18C H 0.7355 0.3394 0.6211 0.09 Uiso 1 1 calc R
C19 C 0.6430(4) 0.4609(4) 0.5199(3) 0.0691(16) Uani 1 1 d .
H19A H 0.597 0.4193 0.5533 0.104 Uiso 1 1 calc R
H19B H 0.6596 0.4291 0.464 0.104 Uiso 1 1 calc R
H19C H 0.6108 0.5238 0.5081 0.104 Uiso 1 1 calc R
C20 C 0.7128(3) 0.5254(3) 0.6564(3) 0.0438(10) Uani 1 1 d .
H20A H 0.666 0.485 0.6902 0.066 Uiso 1 1 calc R
H20B H 0.6821 0.589 0.6447 0.066 Uiso 1 1 calc R
H20C H 0.7749 0.5343 0.6904 0.066 Uiso 1 1 calc R
B4' B 0.8929(3) 0.2341(3) 0.1496(2) 0.0224(7) Uani 1 1 d .
H4' H 0.8602 0.1743 0.1081 0.027 Uiso 1 1 calc R
B4 B 0.6661(3) 0.3973(2) 0.2728(2) 0.0200(7) Uani 1 1 d .
H4 H 0.6977 0.4579 0.3138 0.024 Uiso 1 1 calc R
B5 B 0.5514(3) 0.4147(3) 0.2115(2) 0.0227(7) Uani 1 1 d .
H5 H 0.5108 0.4862 0.2122 0.027 Uiso 1 1 calc R
B5' B 1.0025(3) 0.2977(3) 0.1132(3) 0.0257(8) Uani 1 1 d .
H5' H 1.0386 0.2799 0.0486 0.031 Uiso 1 1 calc R
B6 B 0.5568(3) 0.3433(3) 0.1146(2) 0.0218(7) Uani 1 1 d .
H6 H 0.5207 0.3674 0.0515 0.026 Uiso 1 1 calc R
B6' B 0.9982(3) 0.4196(3) 0.1519(3) 0.0272(8) Uani 1 1 d .
H6' H 1.0305 0.4821 0.114 0.033 Uiso 1 1 calc R
B7' B 0.8880(3) 0.3523(2) 0.3067(2) 0.0204(7) Uani 1 1 d .
H7' H 0.8525 0.3722 0.371 0.024 Uiso 1 1 calc R
B7 B 0.6784(3) 0.1992(2) 0.2064(2) 0.0198(7) Uani 1 1 d .
H7 H 0.7177 0.127 0.2032 0.024 Uiso 1 1 calc R
B8' B 0.8954(3) 0.2279(3) 0.2687(2) 0.0216(7) Uani 1 1 d .
H8' H 0.8667 0.1642 0.3073 0.026 Uiso 1 1 calc R
B8 B 0.6725(3) 0.2713(2) 0.3089(2) 0.0193(7) Uani 1 1 d .
B9' B 1.0091(3) 0.2188(3) 0.2056(2) 0.0234(7) Uani 1 1 d .
H9' H 1.0513 0.1483 0.2028 0.028 Uiso 1 1 calc R
B9 B 0.5533(3) 0.3355(3) 0.3030(2) 0.0221(7) Uani 1 1 d .
H9 H 0.5121 0.3542 0.3649 0.027 Uiso 1 1 calc R
B10' B 1.0734(3) 0.3326(3) 0.2076(3) 0.0275(8) Uani 1 1 d .
H10' H 1.1574 0.3368 0.2069 0.033 Uiso 1 1 calc R
B10 B 0.4871(3) 0.3016(3) 0.2057(2) 0.0218(7) Uani 1 1 d .
H10 H 0.4031 0.297 0.2038 0.026 Uiso 1 1 calc R
B11' B 0.9984(3) 0.4159(3) 0.2680(3) 0.0255(8) Uani 1 1 d .
H11' H 1.0318 0.4774 0.3067 0.031 Uiso 1 1 calc R
B11 B 0.5641(3) 0.2193(3) 0.1454(2) 0.0244(8) Uani 1 1 d .
H11 H 0.5317 0.1609 0.1022 0.029 Uiso 1 1 calc R
B12 B 0.5616(3) 0.2132(3) 0.2624(2) 0.0227(7) Uani 1 1 d .
H12 H 0.5262 0.1502 0.2974 0.027 Uiso 1 1 calc R
B12' B 1.0067(3) 0.2927(3) 0.3022(3) 0.0249(8) Uani 1 1 d .
H12' H 1.0476 0.2719 0.3641 0.03 Uiso 1 1 calc R

loop_
_atom_site_aniso_label
_atom_site_aniso_U_11
_atom_site_aniso_U_22
_atom_site_aniso_U_33
_atom_site_aniso_U_23
_atom_site_aniso_U_13
_atom_site_aniso_U_12
I 0.03646(16) 0.04254(16) 0.05341(18) 0.02050(12) 0.00653(12) -0.00349(11)
Co3 0.0148(2) 0.01344(19) 0.0174(2) 0.00153(15) -0.00013(15) 0.00065(15)
O1 0.0304(12) 0.0179(11) 0.0212(11) 0.0031(9) -0.0016(9) 0.0007(9)
O2 0.0329(12) 0.0179(11) 0.0213(11) 0.0056(9) -0.0065(9) 0.0011(9)
N 0.0312(15) 0.0245(14) 0.0214(13) 0.0016(11) 0.0011(11) -0.0034(12)
C1' 0.0189(15) 0.0258(16) 0.0212(15) 0.0016(13) 0.0007(12) -0.0016(12)
C1 0.0186(15) 0.0172(15) 0.0229(15) 0.0018(12) -0.0009(12) 0.0028(12)
C2' 0.0181(15) 0.0156(14) 0.0273(16) 0.0005(12) -0.0023(12) -0.0009(11)
C2 0.0196(15) 0.0200(15) 0.0197(15) -0.0013(12) -0.0009(12) 0.0016(12)
C13 0.0306(18) 0.0210(16) 0.0236(16) 0.0044(13) 0.0001(13) 0.0023(13)
C14 0.0316(18) 0.0197(16) 0.0272(17) 0.0033(13) -0.0017(14) -0.0013(13)
C15 0.049(2) 0.0283(19) 0.0273(18) 0.0051(15) -0.0166(16) -0.0014(16)
C16 0.0283(17) 0.0285(18) 0.0242(17) 0.0066(14) -0.0053(13) 0.0004(14)
C17 0.053(2) 0.035(2) 0.037(2) 0.0047(17) 0.0121(18) -0.0110(18)
C18 0.070(3) 0.029(2) 0.080(3) 0.007(2) 0.023(3) 0.009(2)
C19 0.060(3) 0.107(4) 0.040(2) 0.018(3) -0.022(2) -0.038(3)
C20 0.053(2) 0.041(2) 0.038(2) -0.0120(18) 0.0166(18) -0.0117(19)
B4' 0.0201(17) 0.0222(18) 0.0249(18) -0.0046(14) 0.0003(14) 0.0009(14)
B4 0.0187(17) 0.0179(16) 0.0236(18) 0.0011(14) 0.0013(13) 0.0036(13)
B5 0.0164(17) 0.0214(18) 0.0303(19) 0.0025(15) 0.0009(14) 0.0032(13)
B5' 0.0179(17) 0.031(2) 0.0286(19) -0.0018(16) 0.0040(15) 0.0002(15)
B6 0.0176(17) 0.0269(19) 0.0209(17) 0.0033(14) -0.0014(14) 0.0015(14)
B6' 0.0180(17) 0.0258(19) 0.038(2) 0.0052(16) 0.0000(15) -0.0034(14)
B7' 0.0206(17) 0.0194(17) 0.0211(17) 0.0012(14) -0.0026(14) 0.0041(13)
B7 0.0197(17) 0.0161(16) 0.0236(17) 0.0025(13) -0.0008(14) 0.0005(13)
B8' 0.0207(17) 0.0186(17) 0.0256(18) 0.0018(14) -0.0006(14) 0.0042(13)
B8 0.0216(17) 0.0177(16) 0.0186(16) 0.0025(13) 0.0001(13) -0.0001(13)
B9' 0.0189(17) 0.0220(18) 0.0291(19) -0.0003(15) -0.0003(14) 0.0031(14)
B9 0.0194(17) 0.0223(17) 0.0247(18) 0.0000(14) 0.0041(14) 0.0014(14)
B10' 0.0184(17) 0.031(2) 0.033(2) -0.0006(16) -0.0011(15) 0.0005(15)
B10 0.0188(17) 0.0223(18) 0.0242(18) 0.0026(14) 0.0023(14) -0.0001(14)
B11' 0.0216(18) 0.0206(18) 0.034(2) -0.0026(15) -0.0056(15) 0.0000(14)
B11 0.0213(18) 0.0224(18) 0.0293(19) 0.0009(15) -0.0020(15) -0.0053(14)
B12 0.0217(18) 0.0219(18) 0.0244(18) 0.0029(14) 0.0003(14) -0.0030(14)
B12' 0.0233(18) 0.0233(18) 0.0280(19) -0.0006(15) -0.0046(15) 0.0046(15)

loop_
_atom_type_symbol
_atom_type_description
_atom_type_scat_dispersion_real
_atom_type_scat_dispersion_imag
_atom_type_scat_source
C C 0.0033 0.0016 'International Tables Vol C Tables 4.2.6.8 and 6.1.1.4'
H H 0 0 'International Tables Vol C Tables 4.2.6.8 and 6.1.1.4'
B B 0.0013 0.0007 'International Tables Vol C Tables 4.2.6.8 and 6.1.1.4'
N N 0.0061 0.0033 'International Tables Vol C Tables 4.2.6.8 and 6.1.1.4'
O O 0.0106 0.006 'International Tables Vol C Tables 4.2.6.8 and 6.1.1.4'
Co Co 0.3494 0.9721 'International Tables Vol C Tables 4.2.6.8 and 6.1.1.4'
I I -0.4742 1.8119 'International Tables Vol C Tables 4.2.6.8 and 6.1.1.4'

loop_
_geom_angle_atom_site_label_1
_geom_angle_atom_site_label_2
_geom_angle_atom_site_label_3
_geom_angle
C2 Co3 C1 46.95(12)
C2 Co3 C2' 131.29(12)
C1 Co3 C2' 99.14(12)
C2 Co3 C1' 98.50(12)
C1 Co3 C1' 99.06(12)
C2' Co3 C1' 46.03(12)
C2 Co3 B7 48.90(13)
C1 Co3 B7 83.93(13)
C2' Co3 B7 175.15(13)
C1' Co3 B7 129.95(13)
C2 Co3 B7' 177.18(13)
C1 Co3 B7' 130.78(13)
C2' Co3 B7' 49.02(13)
C1' Co3 B7' 83.38(13)
B7 Co3 B7' 131.11(13)
C2 Co3 B4' 95.75(13)
C1 Co3 B4' 130.63(13)
C2' Co3 B4' 82.72(13)
C1' Co3 B4' 48.45(13)
B7 Co3 B4' 92.43(14)
B7' Co3 B4' 87.07(14)
C2 Co3 B4 83.55(13)
C1 Co3 B4 48.41(12)
C2' Co3 B4 97.22(13)
C1' Co3 B4 130.94(13)
B7 Co3 B4 87.62(13)
B7' Co3 B4 93.62(14)
B4' Co3 B4 179.03(14)
C2 Co3 B8' 131.43(13)
C1 Co3 B8' 176.73(13)
C2' Co3 B8' 83.90(13)
C1' Co3 B8' 83.90(13)
B7 Co3 B8' 93.11(13)
B7' Co3 B8' 50.73(13)
B4' Co3 B8' 50.73(14)
B4 Co3 B8' 130.24(14)
C2 Co3 B8 84.91(13)
C1 Co3 B8 84.27(12)
C2' Co3 B8 132.09(13)
C1' Co3 B8 176.32(13)
B7 Co3 B8 51.72(13)
B7' Co3 B8 93.27(13)
B4' Co3 B8 130.05(14)
B4 Co3 B8 50.61(13)
B8' Co3 B8 92.81(13)
B8 O1 C13 118.3(2)
C15 O2 C14 110.3(2)
C18 N C19 109.0(4)
C18 N C20 109.2(3)
C19 N C20 110.4(3)
C18 N C17 109.5(3)
C19 N C17 109.7(3)
C20 N C17 109.1(3)
C2' C1' B5' 111.8(2)
C2' C1' B4' 111.6(2)
B5' C1' B4' 63.4(2)
C2' C1' B6' 62.5(2)
B5' C1' B6' 62.3(2)
B4' C1' B6' 115.5(2)
C2' C1' Co3 66.60(15)
B5' C1' Co3 124.9(2)
B4' C1' Co3 67.03(15)
B6' C1' Co3 125.4(2)
C2' C1' H1' 121.1
B5' C1' H1' 116.6
B4' C1' H1' 118.7
B6' C1' H1' 115.1
Co3 C1' H1' 107.1
C2 C1 B4 112.1(2)
C2 C1 B5 111.5(2)
B4 C1 B5 63.8(2)
C2 C1 B6 62.00(19)
B4 C1 B6 115.6(2)
B5 C1 B6 62.1(2)
C2 C1 Co3 66.26(14)
B4 C1 Co3 67.81(15)
B5 C1 Co3 125.7(2)
B6 C1 Co3 124.6(2)
C2 C1 H1 121.5
B4 C1 H1 117.9
B5 C1 H1 116.4
B6 C1 H1 115.7
Co3 C1 H1 106.9
C1' C2' B11' 111.5(2)
C1' C2' B7' 112.3(2)
B11' C2' B7' 64.1(2)
C1' C2' B6' 62.2(2)
B11' C2' B6' 61.9(2)
B7' C2' B6' 116.0(2)
C1' C2' Co3 67.37(15)
B11' C2' Co3 125.3(2)
B7' C2' Co3 66.76(15)
B6' C2' Co3 125.8(2)
C1' C2' H2' 121
B11' C2' H2' 116.7
B7' C2' H2' 118.2
B6' C2' H2' 115.2
Co3 C2' H2' 106.7
C1 C2 B11 111.5(2)
C1 C2 B7 112.1(2)
B11 C2 B7 63.9(2)
C1 C2 B6 61.88(19)
B11 C2 B6 62.2(2)
B7 C2 B6 115.8(2)
C1 C2 Co3 66.79(15)
B11 C2 Co3 125.5(2)
B7 C2 Co3 67.31(15)
B6 C2 Co3 125.0(2)
C1 C2 H2 121.4
B11 C2 H2 116.4
B7 C2 H2 118.1
B6 C2 H2 115.5
Co3 C2 H2 106.9
O1 C13 C14 108.3(3)
O1 C13 H13A 110
C14 C13 H13A 110
O1 C13 H13B 110
C14 C13 H13B 110
H13A C13 H13B 108.4
O2 C14 C13 108.5(3)
O2 C14 H14A 110
C13 C14 H14A 110
O2 C14 H14B 110
C13 C14 H14B 110
H14A C14 H14B 108.4
O2 C15 C16 110.5(3)
O2 C15 H15A 109.5
C16 C15 H15A 109.5
O2 C15 H15B 109.5
C16 C15 H15B 109.5
H15A C15 H15B 108.1
C15 C16 I 112.6(2)
C15 C16 H16A 109.1
I C16 H16A 109.1
C15 C16 H16B 109.1
I C16 H16B 109.1
H16A C16 H16B 107.8
N C17 H17A 109.5
N C17 H17B 109.5
H17A C17 H17B 109.5
N C17 H17C 109.5
H17A C17 H17C 109.5
H17B C17 H17C 109.5
N C18 H18A 109.5
N C18 H18B 109.5
H18A C18 H18B 109.5
N C18 H18C 109.5
H18A C18 H18C 109.5
H18B C18 H18C 109.5
N C19 H19A 109.5
N C19 H19B 109.5
H19A C19 H19B 109.5
N C19 H19C 109.5
H19A C19 H19C 109.5
H19B C19 H19C 109.5
N C20 H20A 109.5
N C20 H20B 109.5
H20A C20 H20B 109.5
N C20 H20C 109.5
H20A C20 H20C 109.5
H20B C20 H20C 109.5
C1' B4' B9' 103.6(2)
C1' B4' B5' 58.09(19)
B9' B4' B5' 59.7(2)
C1' B4' B8' 105.3(2)
B9' B4' B8' 60.25(19)
B5' B4' B8' 108.7(3)
C1' B4' Co3 64.52(15)
B9' B4' Co3 118.0(2)
B5' B4' Co3 117.9(2)
B8' B4' Co3 65.34(15)
C1' B4' H4' 125.7
B9' B4' H4' 121.3
B5' B4' H4' 119.9
B8' B4' H4' 122.1
Co3 B4' H4' 111.4
C1 B4 B9 103.2(2)
C1 B4 B5 58.25(18)
B9 B4 B5 58.92(19)
C1 B4 B8 105.9(2)
B9 B4 B8 60.57(19)
B5 B4 B8 108.7(2)
C1 B4 Co3 63.78(15)
B9 B4 Co3 117.8(2)
B5 B4 Co3 117.1(2)
B8 B4 Co3 65.76(15)
C1 B4 H4 125.8
B9 B4 H4 121.6
B5 B4 H4 120.3
B8 B4 H4 121.4
Co3 B4 H4 111.8
C1 B5 B9 103.9(2)
C1 B5 B6 59.42(19)
B9 B5 B6 108.2(2)
C1 B5 B10 104.5(2)
B9 B5 B10 60.3(2)
B6 B5 B10 59.7(2)
C1 B5 B4 57.95(18)
B9 B5 B4 60.15(19)
B6 B5 B4 108.5(2)
B10 B5 B4 108.5(2)
C1 B5 H5 125.3
B9 B5 H5 122.5
B6 B5 H5 121
B10 B5 H5 122.3
B4 B5 H5 121.3
C1' B5' B9' 104.0(2)
C1' B5' B6' 59.7(2)
B9' B5' B6' 108.3(3)
C1' B5' B10' 104.6(3)
B9' B5' B10' 60.2(2)
B6' B5' B10' 59.8(2)
C1' B5' B4' 58.51(19)
B9' B5' B4' 59.7(2)
B6' B5' B4' 109.2(2)
B10' B5' B4' 108.2(3)
C1' B5' H5' 125
B9' B5' H5' 122.7
B6' B5' H5' 120.7
B10' B5' H5' 122.4
B4' B5' H5' 121.1
C1 B6 C2 56.13(17)
C1 B6 B10 104.3(2)
C2 B6 B10 104.2(2)
C1 B6 B11 103.5(2)
C2 B6 B11 57.98(19)
B10 B6 B11 60.6(2)
C1 B6 B5 58.49(18)
C2 B6 B5 103.9(2)
B10 B6 B5 60.3(2)
B11 B6 B5 108.5(3)
C1 B6 H6 125.4
C2 B6 H6 125.4
B10 B6 H6 122.8
B11 B6 H6 122.2
B5 B6 H6 121.9
C1' B6' C2' 55.25(18)
C1' B6' B11' 102.6(2)
C2' B6' B11' 57.87(19)
C1' B6' B10' 103.7(3)
C2' B6' B10' 103.6(3)
B11' B6' B10' 60.4(2)
C1' B6' B5' 58.04(19)
C2' B6' B5' 102.6(2)
B11' B6' B5' 107.7(3)
B10' B6' B5' 60.2(2)
C1' B6' H6' 126
C2' B6' H6' 126.1
B11' B6' H6' 122.5
B10' B6' H6' 122.9
B5' B6' H6' 122.6
C2' B7' B12' 102.5(2)
C2' B7' B8' 104.7(2)
B12' B7' B8' 60.19(19)
C2' B7' B11' 57.28(18)
B12' B7' B11' 59.1(2)
B8' B7' B11' 107.8(2)
C2' B7' Co3 64.22(15)
B12' B7' Co3 117.9(2)
B8' B7' Co3 65.65(16)
B11' B7' Co3 116.8(2)
C2' B7' H7' 126.5
B12' B7' H7' 121.6
B8' B7' H7' 122.2
B11' B7' H7' 120.8
Co3 B7' H7' 111.5
C2 B7 B12 102.9(2)
C2 B7 B11 57.66(18)
B12 B7 B11 59.5(2)
C2 B7 B8 104.9(2)
B12 B7 B8 59.99(19)
B11 B7 B8 108.2(2)
C2 B7 Co3 63.79(15)
B12 B7 Co3 117.6(2)
B11 B7 Co3 116.8(2)
B8 B7 Co3 65.63(15)
C2 B7 H7 126.3
B12 B7 H7 121.5
B11 B7 H7 120.5
B8 B7 H7 122.1
Co3 B7 H7 111.9
B9' B8' B12' 59.4(2)
B9' B8' B7' 106.4(2)
B12' B8' B7' 59.24(19)
B9' B8' B4' 58.89(19)
B12' B8' B4' 105.7(2)
B7' B8' B4' 105.9(2)
B9' B8' Co3 115.6(2)
B12' B8' Co3 115.4(2)
B7' B8' Co3 63.62(15)
B4' B8' Co3 63.93(16)
B9' B8' H8' 121
B12' B8' H8' 121.3
B7' B8' H8' 123.4
B4' B8' H8' 123.7
Co3 B8' H8' 113.7
O1 B8 B4 123.6(3)
O1 B8 B9 116.4(3)
B4 B8 B9 58.90(18)
O1 B8 B12 118.6(3)
B4 B8 B12 105.2(2)
B9 B8 B12 59.03(19)
O1 B8 B7 127.3(3)
B4 B8 B7 104.9(2)
B9 B8 B7 105.0(2)
B12 B8 B7 58.39(18)
O1 B8 Co3 119.9(2)
B4 B8 Co3 63.63(15)
B9 B8 Co3 114.6(2)
B12 B8 Co3 113.6(2)
B7 B8 Co3 62.65(14)
B5' B9' B4' 60.6(2)
B5' B9' B10' 60.0(2)
B4' B9' B10' 108.8(3)
B5' B9' B12' 107.7(3)
B4' B9' B12' 107.9(2)
B10' B9' B12' 59.9(2)
B5' B9' B8' 109.9(2)
B4' B9' B8' 60.86(19)
B10' B9' B8' 109.7(3)
B12' B9' B8' 60.3(2)
B5' B9' H9' 121.3
B4' B9' H9' 121.3
B10' B9' H9' 121.2
B12' B9' H9' 122.3
B8' B9' H9' 120.2
B5 B9 B10 60.1(2)
B5 B9 B4 60.93(19)
B10 B9 B4 108.9(2)
B5 B9 B12 107.9(3)
B10 B9 B12 60.0(2)
B4 B9 B12 107.6(2)
B5 B9 B8 110.3(2)
B10 B9 B8 110.1(2)
B4 B9 B8 60.53(19)
B12 B9 B8 60.49(19)
B5 B9 H9 120.9
B10 B9 H9 121
B4 B9 H9 121.5
B12 B9 H9 122.3
B8 B9 H9 120
B6' B10' B11' 59.6(2)
B6' B10' B5' 60.0(2)
B11' B10' B5' 107.0(3)
B6' B10' B9' 108.2(3)
B11' B10' B9' 107.5(3)
B5' B10' B9' 59.8(2)
B6' B10' B12' 108.0(3)
B11' B10' B12' 59.8(2)
B5' B10' B12' 107.6(3)
B9' B10' B12' 60.1(2)
B6' B10' H10' 121.6
B11' B10' H10' 122.4
B5' B10' H10' 122.2
B9' B10' H10' 121.7
B12' B10' H10' 121.7
B6 B10 B5 60.0(2)
B6 B10 B9 107.8(2)
B5 B10 B9 59.5(2)
B6 B10 B11 59.80(19)
B5 B10 B11 107.6(2)
B9 B10 B11 108.0(2)
B6 B10 B12 107.8(2)
B5 B10 B12 107.7(2)
B9 B10 B12 60.3(2)
B11 B10 B12 59.9(2)
B6 B10 H10 121.8
B5 B10 H10 122.1
B9 B10 H10 121.7
B11 B10 H10 121.9
B12 B10 H10 121.7
C2' B11' B6' 60.2(2)
C2' B11' B12' 104.0(2)
B6' B11' B12' 108.7(3)
C2' B11' B10' 105.0(3)
B6' B11' B10' 60.0(2)
B12' B11' B10' 60.2(2)
C2' B11' B7' 58.60(19)
B6' B11' B7' 110.0(2)
B12' B11' B7' 59.7(2)
B10' B11' B7' 108.5(3)
C2' B11' H11' 124.8
B6' B11' H11' 120.1
B12' B11' H11' 122.8
B10' B11' H11' 122.2
B7' B11' H11' 120.9
C2 B11 B6 59.77(19)
C2 B11 B12 103.9(2)
B6 B11 B12 107.9(3)
C2 B11 B10 104.8(2)
B6 B11 B10 59.6(2)
B12 B11 B10 60.2(2)
C2 B11 B7 58.42(18)
B6 B11 B7 109.2(2)
B12 B11 B7 59.9(2)
B10 B11 B7 108.7(3)
C2 B11 H11 124.9
B6 B11 H11 120.9
B12 B11 H11 122.9
B10 B11 H11 122.2
B7 B11 H11 120.9
B11 B12 B10 60.0(2)
B11 B12 B7 60.6(2)
B10 B12 B7 109.0(2)
B11 B12 B9 107.5(2)
B10 B12 B9 59.7(2)
B7 B12 B9 108.7(2)
B11 B12 B8 110.4(2)
B10 B12 B8 109.8(2)
B7 B12 B8 61.62(19)
B9 B12 B8 60.47(19)
B11 B12 H12 121.3
B10 B12 H12 121.3
B7 B12 H12 120.8
B9 B12 H12 122.2
B8 B12 H12 119.8
B11' B12' B10' 60.0(2)
B11' B12' B7' 61.2(2)
B10' B12' B7' 109.6(3)
B11' B12' B9' 107.6(3)
B10' B12' B9' 60.0(2)
B7' B12' B9' 108.2(3)
B11' B12' B8' 109.8(2)
B10' B12' B8' 109.7(3)
B7' B12' B8' 60.56(19)
B9' B12' B8' 60.3(2)
B11' B12' H12' 121.2
B10' B12' H12' 120.9
B7' B12' H12' 120.8
B9' B12' H12' 122.3
B8' B12' H12' 120.5

loop_
_geom_bond_atom_site_label_1
_geom_bond_atom_site_label_2
_geom_bond_distance
I C16 2.122(3)
Co3 C2 2.032(3)
Co3 C1 2.040(3)
Co3 C2' 2.047(3)
Co3 C1' 2.059(3)
Co3 B7 2.089(3)
Co3 B7' 2.089(4)
Co3 B4' 2.100(3)
Co3 B4 2.105(3)
Co3 B8' 2.125(3)
Co3 B8 2.143(3)
O1 B8 1.409(4)
O1 C13 1.421(4)
O2 C15 1.417(4)
O2 C14 1.426(4)
N C18 1.475(5)
N C19 1.479(5)
N C20 1.484(4)
N C17 1.500(4)
C1' C2' 1.605(4)
C1' B5' 1.699(5)
C1' B4' 1.707(5)
C1' B6' 1.729(5)
C1' H1' 1.12
C1 C2 1.622(4)
C1 B4 1.700(5)
C1 B5 1.706(4)
C1 B6 1.723(5)
C1 H1 1.12
C2' B11' 1.692(5)
C2' B7' 1.716(5)
C2' B6' 1.733(5)
C2' H2' 1.12
C2 B11 1.692(4)
C2 B7 1.706(4)
C2 B6 1.725(4)
C2 H2 1.12
C13 C14 1.483(4)
C13 H13A 0.99
C13 H13B 0.99
C14 H14A 0.99
C14 H14B 0.99
C15 C16 1.493(5)
C15 H15A 0.99
C15 H15B 0.99
C16 H16A 0.99
C16 H16B 0.99
C17 H17A 0.98
C17 H17B 0.98
C17 H17C 0.98
C18 H18A 0.98
C18 H18B 0.98
C18 H18C 0.98
C19 H19A 0.98
C19 H19B 0.98
C19 H19C 0.98
C20 H20A 0.98
C20 H20B 0.98
C20 H20C 0.98
B4' B9' 1.774(5)
B4' B5' 1.790(5)
B4' B8' 1.810(5)
B4' H4' 1.12
B4 B9 1.786(5)
B4 B5 1.800(5)
B4 B8 1.816(5)
B4 H4 1.12
B5 B9 1.764(5)
B5 B6 1.768(5)
B5 B10 1.774(5)
B5 H5 1.12
B5' B9' 1.773(5)
B5' B6' 1.774(5)
B5' B10' 1.776(5)
B5' H5' 1.12
B6 B10 1.763(5)
B6 B11 1.766(5)
B6 H6 1.12
B6' B11' 1.763(6)
B6' B10' 1.769(5)
B6' H6' 1.12
B7' B12' 1.781(5)
B7' B8' 1.805(5)
B7' B11' 1.809(5)
B7' H7' 1.12
B7 B12 1.787(5)
B7 B11 1.799(5)
B7 B8 1.846(5)
B7 H7 1.12
B8' B9' 1.799(5)
B8' B12' 1.799(5)
B8' H8' 1.12
B8 B9 1.817(5)
B8 B12 1.817(5)
B9' B10' 1.780(5)
B9' B12' 1.782(5)
B9' H9' 1.12
B9 B10 1.778(5)
B9 B12 1.790(5)
B9 H9 1.12
B10' B11' 1.776(5)
B10' B12' 1.779(5)
B10' H10' 1.12
B10 B11 1.780(5)
B10 B12 1.784(5)
B10 H10 1.12
B11' B12' 1.771(5)
B11' H11' 1.12
B11 B12 1.779(5)
B11 H11 1.12
B12 H12 1.12
B12' H12' 1.12
